data_4031295
loop_
_publ_author_name
'Lee, Mijoon'
'Rucil, Tomas'
'Hesek, Dusan'
'Oliver, Allen G.'
'Fisher, Jed F.'
'Mobashery, Shahriar'

_publ_section_title
;
 Regioselective Control of the SNAr Amination of
 5-Substituted-2,4-Dichloropyrimidines Using Tertiary Amine Nucleophiles.
;
_journal_issue 15
_journal_name_full 'The Journal of organic chemistry'
_journal_page_first 7757
_journal_page_last 7763
_journal_paper_doi 10.1021/acs.joc.5b01044
_journal_volume 80
_journal_year 2015
_chemical_formula_moiety 'C9 H11 Cl N4'
_chemical_formula_sum 'C9 H11 Cl N4'
_chemical_formula_weight 210.67
_chemical_name_common
;
4-Chloro-2-(diethylamino)pyrimidine-5-carbonitrile 
;
_space_group_crystal_system triclinic
_space_group_IT_number 2
_space_group_name_Hall '-P 1'
_space_group_name_H-M_alt 'P -1'
_symmetry_space_group_name_Hall '-P 1'
_symmetry_space_group_name_H-M 'P -1'
_atom_sites_solution_hydrogens geom
_atom_sites_solution_primary direct
_atom_sites_solution_secondary difmap
_audit_creation_method SHELXL-2014/7
_cell_angle_alpha 97.082(2)
_cell_angle_beta 106.868(2)
_cell_angle_gamma 92.782(2)
_cell_formula_units_Z 2
_cell_length_a 6.9943(5)
_cell_length_b 7.3867(5)
_cell_length_c 10.4680(7)
_cell_measurement_reflns_used 5507
_cell_measurement_temperature 120(2)
_cell_measurement_theta_max 71.79
_cell_measurement_theta_min 11.54
_cell_volume 511.58(6)
_computing_cell_refinement 'Bruker SAINT v8.32B'
_computing_data_collection 'Bruker APEX-II v2013-10.0'
_computing_data_reduction 'Bruker SAINT v8.32B'
_computing_structure_refinement 'SHELXL-2014/7 (Sheldrick, 2014)'
_computing_structure_solution 'SHELXS-97 (Sheldrick, 2008)'
_diffrn_ambient_temperature 120(2)
_diffrn_detector_area_resol_mean 8.33
_diffrn_measured_fraction_theta_full 0.951
_diffrn_measured_fraction_theta_max 0.940
_diffrn_measurement_device_type 'Bruker APEX-II'
_diffrn_measurement_method 'combination of \w and \f-scans '
_diffrn_radiation_type CuK\a
_diffrn_radiation_wavelength 1.54178
_diffrn_reflns_av_R_equivalents 0.0241
_diffrn_reflns_av_unetI/netI 0.0212
_diffrn_reflns_laue_measured_fraction_full 0.951
_diffrn_reflns_laue_measured_fraction_max 0.940
_diffrn_reflns_limit_h_max 8
_diffrn_reflns_limit_h_min -8
_diffrn_reflns_limit_k_max 9
_diffrn_reflns_limit_k_min -9
_diffrn_reflns_limit_l_max 12
_diffrn_reflns_limit_l_min -12
_diffrn_reflns_number 6233
_diffrn_reflns_point_group_measured_fraction_full 0.951
_diffrn_reflns_point_group_measured_fraction_max 0.940
_diffrn_reflns_theta_full 67.679
_diffrn_reflns_theta_max 71.107
_diffrn_reflns_theta_min 11.545
_diffrn_source 'Incoatec micro-focus'
_exptl_absorpt_coefficient_mu 3.029
_exptl_absorpt_correction_T_max 0.7535
_exptl_absorpt_correction_T_min 0.5277
_exptl_absorpt_correction_type multi-scan
_exptl_absorpt_process_details 'SADABS 2012 (Sheldrick, 2012)'
_exptl_crystal_colour colorless
_exptl_crystal_density_diffrn 1.368
_exptl_crystal_description block
_exptl_crystal_F_000 220
_exptl_crystal_size_max 0.150
_exptl_crystal_size_mid 0.100
_exptl_crystal_size_min 0.070
_refine_diff_density_max 0.209
_refine_diff_density_min -0.227
_refine_diff_density_rms 0.047
_refine_ls_extinction_method none
_refine_ls_goodness_of_fit_ref 1.048
_refine_ls_hydrogen_treatment constr
_refine_ls_matrix_type full
_refine_ls_number_parameters 129
_refine_ls_number_reflns 1862
_refine_ls_number_restraints 0
_refine_ls_restrained_S_all 1.048
_refine_ls_R_factor_all 0.0297
_refine_ls_R_factor_gt 0.0294
_refine_ls_shift/su_max 0.001
_refine_ls_shift/su_mean 0.000
_refine_ls_structure_factor_coef Fsqd
_refine_ls_weighting_details 'w=1/[\s^2^(Fo^2^)+(0.0445P)^2^+0.1507P] where P=(Fo^2^+2Fc^2^)/3'
_refine_ls_weighting_scheme calc
_refine_ls_wR_factor_gt 0.0805
_refine_ls_wR_factor_ref 0.0807
_reflns_Friedel_coverage 0.000
_reflns_number_gt 1844
_reflns_number_total 1862
_reflns_threshold_expression 'I > 2\s(I)'
_cod_data_source_file jo5b01044_si_002.cif
_cod_data_source_block 7a
_cod_depositor_comments 'Adding full bibliography for 4031286--4031299.cif.'
_cod_database_code 4031295
_shelx_shelxl_version_number 2014/7
_shelx_space_group_comment
;
The symmetry employed for this shelxl refinement is uniquely defined
by the following loop, which should always be used as a source of
symmetry information in preference to the above space-group names.
They are only intended as comments.
;
_shelx_estimated_absorpt_t_min 0.659
_shelx_estimated_absorpt_t_max 0.816
_diffrn_source_monochromator 'MONTEL Multi-layer'
_vrf-plat029_7a
;
RESPONSE: Due to a slightly inco,plete data collection strategy
several high angle reflections were omitted and the maximum angular
range for data not achieved. However, the structure is correct and
confirms the chemistry. This incomplete strategy also yields the
alert below.
;

loop_
_space_group_symop_operation_xyz
'x, y, z'
'-x, -y, -z'

loop_
_atom_site_label
_atom_site_type_symbol
_atom_site_fract_x
_atom_site_fract_y
_atom_site_fract_z
_atom_site_U_iso_or_equiv
_atom_site_adp_type
_atom_site_occupancy
_atom_site_site_symmetry_order
_atom_site_calc_flag
_atom_site_refinement_flags_posn
_atom_site_refinement_flags_adp
Cl1 Cl 0.24194(5) 0.13499(4) 1.16800(3) 0.03684(14) Uani 1 1 d . .
N1 N 0.53850(15) 0.31117(14) 0.87505(11) 0.0259(2) Uani 1 1 d . .
N2 N 0.22068(15) 0.30392(14) 0.72738(10) 0.0239(2) Uani 1 1 d . .
N3 N 0.24265(15) 0.23053(13) 0.93832(10) 0.0254(2) Uani 1 1 d . .
N5 N 0.8023(2) 0.16463(16) 1.32136(13) 0.0412(3) Uani 1 1 d . .
C2 C 0.33613(18) 0.28157(15) 0.84891(12) 0.0230(3) Uani 1 1 d . .
C4 C 0.3597(2) 0.20253(15) 1.05465(13) 0.0261(3) Uani 1 1 d . .
C5 C 0.5696(2) 0.22318(16) 1.09254(13) 0.0274(3) Uani 1 1 d . .
C6 C 0.64921(19) 0.28067(16) 0.99427(13) 0.0271(3) Uani 1 1 d . .
H6 H 0.7909 0.2986 1.0148 0.033 Uiso 1 1 calc R U
C7 C 0.30736(18) 0.36407(17) 0.62599(12) 0.0263(3) Uani 1 1 d . .
H7A H 0.4280 0.4495 0.6720 0.032 Uiso 1 1 calc R U
H7B H 0.2090 0.4313 0.5654 0.032 Uiso 1 1 calc R U
C8 C 0.3647(2) 0.20491(19) 0.54243(14) 0.0361(3) Uani 1 1 d . .
H8A H 0.4638 0.1392 0.6018 0.054 Uiso 1 1 calc R U
H8B H 0.4221 0.2514 0.4766 0.054 Uiso 1 1 calc R U
H8C H 0.2451 0.1214 0.4949 0.054 Uiso 1 1 calc R U
C9 C 0.00168(18) 0.26293(18) 0.68697(14) 0.0296(3) Uani 1 1 d . .
H9A H -0.0314 0.1619 0.7330 0.036 Uiso 1 1 calc R U
H9B H -0.0486 0.2219 0.5885 0.036 Uiso 1 1 calc R U
C10 C -0.1014(2) 0.4293(2) 0.72228(16) 0.0383(3) Uani 1 1 d . .
H10A H -0.0593 0.4646 0.8204 0.057 Uiso 1 1 calc R U
H10B H -0.2471 0.3999 0.6897 0.057 Uiso 1 1 calc R U
H10C H -0.0646 0.5309 0.6796 0.057 Uiso 1 1 calc R U
C11 C 0.6959(2) 0.18942(17) 1.21976(14) 0.0316(3) Uani 1 1 d . .

loop_
_atom_site_aniso_label
_atom_site_aniso_U_11
_atom_site_aniso_U_22
_atom_site_aniso_U_33
_atom_site_aniso_U_23
_atom_site_aniso_U_13
_atom_site_aniso_U_12
Cl1 0.0512(2) 0.0367(2) 0.0284(2) 0.00955(13) 0.01875(16) 0.00436(14)
N1 0.0264(5) 0.0260(5) 0.0241(6) 0.0036(4) 0.0056(4) 0.0030(4)
N2 0.0239(5) 0.0262(5) 0.0211(6) 0.0035(4) 0.0060(4) 0.0009(4)
N3 0.0308(5) 0.0225(5) 0.0227(6) 0.0021(4) 0.0086(4) 0.0004(4)
N5 0.0540(7) 0.0341(6) 0.0285(7) 0.0069(5) 0.0005(6) 0.0044(5)
C2 0.0281(6) 0.0173(5) 0.0235(7) 0.0012(4) 0.0081(5) 0.0023(4)
C4 0.0381(6) 0.0180(5) 0.0229(7) 0.0014(4) 0.0108(5) 0.0021(5)
C5 0.0369(6) 0.0192(5) 0.0223(7) 0.0010(4) 0.0035(5) 0.0037(5)
C6 0.0286(6) 0.0235(6) 0.0260(7) 0.0016(5) 0.0036(5) 0.0035(4)
C7 0.0273(6) 0.0297(6) 0.0225(7) 0.0076(5) 0.0068(5) 0.0029(5)
C8 0.0442(7) 0.0380(7) 0.0271(7) -0.0009(5) 0.0149(6) 0.0001(6)
C9 0.0250(6) 0.0349(7) 0.0256(7) 0.0044(5) 0.0037(5) -0.0048(5)
C10 0.0243(6) 0.0482(8) 0.0431(9) 0.0077(6) 0.0106(6) 0.0039(5)
C11 0.0435(7) 0.0221(6) 0.0259(8) 0.0026(5) 0.0054(6) 0.0035(5)

loop_
_atom_type_symbol
_atom_type_description
_atom_type_scat_dispersion_real
_atom_type_scat_dispersion_imag
_atom_type_scat_source
C C 0.0181 0.0091 'International Tables Vol C Tables 4.2.6.8 and 6.1.1.4'
H H 0.0000 0.0000 'International Tables Vol C Tables 4.2.6.8 and 6.1.1.4'
N N 0.0311 0.0180 'International Tables Vol C Tables 4.2.6.8 and 6.1.1.4'
Cl Cl 0.3639 0.7018 'International Tables Vol C Tables 4.2.6.8 and 6.1.1.4'

loop_
_geom_angle_atom_site_label_1
_geom_angle_atom_site_label_2
_geom_angle_atom_site_label_3
_geom_angle
C6 N1 C2 116.33(11)
C2 N2 C7 121.28(10)
C2 N2 C9 121.52(10)
C7 N2 C9 117.17(10)
C4 N3 C2 116.02(11)
N2 C2 N1 117.72(11)
N2 C2 N3 117.39(11)
N1 C2 N3 124.88(11)
N3 C4 C5 124.62(12)
N3 C4 Cl1 116.27(10)
C5 C4 Cl1 119.11(10)
C4 C5 C6 114.44(11)
C4 C5 C11 123.96(12)
C6 C5 C11 121.59(12)
N1 C6 C5 123.64(12)
N1 C6 H6 118.2
C5 C6 H6 118.2
N2 C7 C8 112.33(10)
N2 C7 H7A 109.1
C8 C7 H7A 109.1
N2 C7 H7B 109.1
C8 C7 H7B 109.1
H7A C7 H7B 107.9
C7 C8 H8A 109.5
C7 C8 H8B 109.5
H8A C8 H8B 109.5
C7 C8 H8C 109.5
H8A C8 H8C 109.5
H8B C8 H8C 109.5
N2 C9 C10 111.33(10)
N2 C9 H9A 109.4
C10 C9 H9A 109.4
N2 C9 H9B 109.4
C10 C9 H9B 109.4
H9A C9 H9B 108.0
C9 C10 H10A 109.5
C9 C10 H10B 109.5
H10A C10 H10B 109.5
C9 C10 H10C 109.5
H10A C10 H10C 109.5
H10B C10 H10C 109.5
N5 C11 C5 177.99(15)

loop_
_geom_bond_atom_site_label_1
_geom_bond_atom_site_label_2
_geom_bond_distance
Cl1 C4 1.7345(13)
N1 C6 1.3165(16)
N1 C2 1.3625(15)
N2 C2 1.3291(16)
N2 C7 1.4679(15)
N2 C9 1.4712(15)
N3 C4 1.3023(17)
N3 C2 1.3652(16)
N5 C11 1.1490(18)
C4 C5 1.4006(19)
C5 C6 1.4020(18)
C5 C11 1.4272(18)
C6 H6 0.9500
C7 C8 1.5178(18)
C7 H7A 0.9900
C7 H7B 0.9900
C8 H8A 0.9800
C8 H8B 0.9800
C8 H8C 0.9800
C9 C10 1.515(2)
C9 H9A 0.9900
C9 H9B 0.9900
C10 H10A 0.9800
C10 H10B 0.9800
C10 H10C 0.9800

loop_
_geom_torsion_atom_site_label_1
_geom_torsion_atom_site_label_2
_geom_torsion_atom_site_label_3
_geom_torsion_atom_site_label_4
_geom_torsion
C7 N2 C2 N1 -1.90(16)
C9 N2 C2 N1 175.78(10)
C7 N2 C2 N3 178.11(10)
C9 N2 C2 N3 -4.22(16)
C6 N1 C2 N2 -177.30(10)
C6 N1 C2 N3 2.70(17)
C4 N3 C2 N2 177.34(10)
C4 N3 C2 N1 -2.65(17)
C2 N3 C4 C5 0.73(17)
C2 N3 C4 Cl1 -179.26(8)
N3 C4 C5 C6 0.88(18)
Cl1 C4 C5 C6 -179.13(8)
N3 C4 C5 C11 -179.06(11)
Cl1 C4 C5 C11 0.92(17)
C2 N1 C6 C5 -0.82(17)
C4 C5 C6 N1 -0.83(18)
C11 C5 C6 N1 179.12(11)
C2 N2 C7 C8 87.28(14)
C9 N2 C7 C8 -90.49(13)
C2 N2 C9 C10 89.70(14)
C7 N2 C9 C10 -92.53(13)
